data_7704254
loop_
_publ_author_name
'Mikhalyova, Elena A.'
'Zeller, Matthias'
'Jasinski, Jerry P.'
'Butcher, Raymond J.'
'Carrella, Luca M.'
'Sedykh, Alexander E.'
'Gavrilenko, Konstantin S.'
'Smola, Sergey S.'
'Frasso, Michael'
'Cazorla, Sebastian Calderon'
'Perera, Kuluni'
'Shi, Anni'
'Ranjbar, Habib G.'
'Smith, Casey'
'Deac, Alexandru'
'Liu, Youlin'
'McGee, Sean M.'
'Dotsenko, Vladimir P.'
'Kumke, Michael U.'
'M\"uller-Buschbaum, Klaus'
'Rentschler, Eva'
'Addison, Anthony W.'
'Pavlishchuk, Vitaly V.'

_publ_section_title
;
 Combination of single-molecule magnet behaviour and luminescence
 properties in a new series of lanthanide complexes with
 tris(pyrazolyl)borate and oligo(\b-diketonate) ligands.
;
_journal_issue 23
_journal_name_full 'Dalton transactions (Cambridge, England : 2003)'
_journal_page_first 7774
_journal_page_last 7789
_journal_paper_doi 10.1039/d0dt00600a
_journal_volume 49
_journal_year 2020
_chemical_formula_sum 'C29 H31 B2 N12 O2 Tb'
_chemical_formula_weight 760.20
_space_group_crystal_system monoclinic
_space_group_IT_number 15
_space_group_name_Hall '-C 2yc'
_space_group_name_H-M_alt 'C 1 2/c 1'
_atom_sites_solution_hydrogens geom
_atom_sites_solution_primary direct
_atom_sites_solution_secondary difmap
_audit_creation_method SHELXL-2014/7
_audit_update_record
;
2020-01-23 deposited with the CCDC.	2020-04-30 downloaded from the CCDC.
;
_cell_angle_alpha 90
_cell_angle_beta 111.416(3)
_cell_angle_gamma 90
_cell_formula_units_Z 4
_cell_length_a 15.7398(9)
_cell_length_b 23.0751(10)
_cell_length_c 11.3694(15)
_cell_measurement_reflns_used 9992
_cell_measurement_temperature 100(2)
_cell_measurement_theta_max 33.1110
_cell_measurement_theta_min 2.6108
_cell_volume 3844.2(6)
_computing_cell_refinement 'SAINT V8.34A (Bruker, 2014)'
_computing_data_collection 'Apex2 v2014.1-1 (Bruker, 2014)'
_computing_data_reduction 'SAINT V8.34A (Bruker, 2014)'
_computing_structure_refinement
;  
SHELXL-2014/7 (Sheldrick, 2014), 
SHELXLE Rev656 (H\"ubschle et al., 2011)
;
_computing_structure_solution 'SHELXS-97 (Sheldrick, 2008)'
_diffrn_ambient_temperature 100(2)
_diffrn_measured_fraction_theta_full 0.999
_diffrn_measured_fraction_theta_max 0.999
_diffrn_measurement_device_type 'Bruker AXS D8 Quest CMOS diffractometer'
_diffrn_measurement_method 'omega and phi scans'
_diffrn_radiation_monochromator 'laterally graded multilayer (Goebel) mirror'
_diffrn_radiation_type MoK\a
_diffrn_radiation_wavelength 0.71073
_diffrn_reflns_av_R_equivalents 0.1003
_diffrn_reflns_av_unetI/netI 0.0481
_diffrn_reflns_Laue_measured_fraction_full 0.999
_diffrn_reflns_Laue_measured_fraction_max 0.999
_diffrn_reflns_limit_h_max 19
_diffrn_reflns_limit_h_min -19
_diffrn_reflns_limit_k_max 28
_diffrn_reflns_limit_k_min -28
_diffrn_reflns_limit_l_max 14
_diffrn_reflns_limit_l_min -14
_diffrn_reflns_number 37151
_diffrn_reflns_point_group_measured_fraction_full 0.999
_diffrn_reflns_point_group_measured_fraction_max 0.999
_diffrn_reflns_theta_full 25.242
_diffrn_reflns_theta_max 26.372
_diffrn_reflns_theta_min 2.611
_diffrn_source 'I-mu-S microsource X-ray tube'
_exptl_absorpt_coefficient_mu 1.880
_exptl_absorpt_correction_T_max 0.7465
_exptl_absorpt_correction_T_min 0.5480
_exptl_absorpt_correction_type multi-scan
_exptl_absorpt_process_details 'Apex2 v2014.1-1 (Bruker, 2014)'
_exptl_crystal_colour colourless
_exptl_crystal_density_diffrn 1.313
_exptl_crystal_description plate
_exptl_crystal_F_000 1520
_exptl_crystal_size_max 0.25
_exptl_crystal_size_mid 0.21
_exptl_crystal_size_min 0.12
_refine_diff_density_max 1.401
_refine_diff_density_min -1.820
_refine_diff_density_rms 0.129
_refine_ls_extinction_method none
_refine_ls_goodness_of_fit_ref 1.163
_refine_ls_hydrogen_treatment constr
_refine_ls_matrix_type full
_refine_ls_number_parameters 211
_refine_ls_number_reflns 3937
_refine_ls_number_restraints 0
_refine_ls_restrained_S_all 1.163
_refine_ls_R_factor_all 0.0447
_refine_ls_R_factor_gt 0.0400
_refine_ls_shift/su_max 0.000
_refine_ls_shift/su_mean 0.000
_refine_ls_structure_factor_coef Fsqd
_refine_ls_weighting_details 'w=1/[\s^2^(Fo^2^)+(0.0580P)^2^] where P=(Fo^2^+2Fc^2^)/3'
_refine_ls_weighting_scheme calc
_refine_ls_wR_factor_gt 0.1050
_refine_ls_wR_factor_ref 0.1073
_reflns_Friedel_coverage 0.000
_reflns_number_gt 3391
_reflns_number_total 3937
_reflns_threshold_expression 'I > 2\s(I)'
_cod_data_source_file d0dt00600a4.cif
_cod_data_source_block quest15mz031_0m_sq
_cod_depositor_comments 'Adding full bibliography for 7704247--7704266.cif.'
_cod_original_sg_symbol_H-M 'C 2/c'
_cod_database_code 7704254
_shelx_shelxl_version_number 2014/7
_shelx_space_group_comment
;
The symmetry employed for this shelxl refinement is uniquely defined
by the following loop, which should always be used as a source of
symmetry information in preference to the above space-group names.
They are only intended as comments.
;

loop_
_space_group_symop_operation_xyz
'x, y, z'
'-x, y, -z+1/2'
'x+1/2, y+1/2, z'
'-x+1/2, y+1/2, -z+1/2'
'-x, -y, -z'
'x, -y, z-1/2'
'-x+1/2, -y+1/2, -z'
'x+1/2, -y+1/2, z-1/2'

loop_
_atom_site_label
_atom_site_type_symbol
_atom_site_fract_x
_atom_site_fract_y
_atom_site_fract_z
_atom_site_U_iso_or_equiv
_atom_site_adp_type
_atom_site_occupancy
_atom_site_site_symmetry_order
_atom_site_calc_flag
_atom_site_refinement_flags_posn
_atom_site_refinement_flags_adp
_atom_site_refinement_flags_occupancy
_atom_site_disorder_assembly
_atom_site_disorder_group
C1 C 0.1501(3) 0.03334(19) 0.4347(5) 0.0331(10) Uani 1 1 d . . . . .
H1A H 0.1264 -0.0030 0.4551 0.050 Uiso 1 1 calc R U . . .
H1B H 0.1790 0.0559 0.5121 0.050 Uiso 1 1 calc R U . . .
H1C H 0.1952 0.0248 0.3963 0.050 Uiso 1 1 calc R U . . .
C2 C 0.0726(3) 0.06780(17) 0.3430(4) 0.0216(9) Uani 1 1 d . . . . .
C3 C 0.0000 0.0376(2) 0.2500 0.0221(12) Uani 1 2 d S T P . .
C4 C 0.0000 -0.0276(2) 0.2500 0.0213(12) Uani 1 2 d S T P . .
C5 C -0.0374(3) -0.05838(19) 0.3239(5) 0.0333(11) Uani 1 1 d . . . . .
H5 H -0.0638 -0.0379 0.3746 0.040 Uiso 1 1 calc R U . . .
C6 C -0.0371(3) -0.1184(2) 0.3257(5) 0.0374(11) Uani 1 1 d . . . . .
H6 H -0.0621 -0.1390 0.3779 0.045 Uiso 1 1 calc R U . . .
C7 C 0.0000 -0.1479(3) 0.2500 0.0411(18) Uani 1 2 d S T P . .
H7 H 0.0000 -0.1891 0.2500 0.049 Uiso 1 2 calc R U P . .
C8 C 0.1585(3) 0.12904(19) 0.1405(5) 0.0291(10) Uani 1 1 d . . . . .
H8 H 0.1619 0.0966 0.1935 0.035 Uiso 1 1 calc R U . . .
C9 C 0.2040(3) 0.1329(2) 0.0573(5) 0.0321(11) Uani 1 1 d . . . . .
H9 H 0.2434 0.1050 0.0426 0.038 Uiso 1 1 calc R U . . .
C10 C 0.1795(3) 0.1861(2) 0.0007(4) 0.0264(10) Uani 1 1 d . . . . .
H10 H 0.1997 0.2023 -0.0615 0.032 Uiso 1 1 calc R U . . .
C11 C -0.1596(3) 0.22948(18) -0.0494(4) 0.0228(9) Uani 1 1 d . . . . .
H11 H -0.2053 0.2098 -0.0286 0.027 Uiso 1 1 calc R U . . .
C12 C -0.1753(3) 0.25880(19) -0.1615(4) 0.0274(9) Uani 1 1 d . . . . .
H12 H -0.2317 0.2635 -0.2303 0.033 Uiso 1 1 calc R U . . .
C13 C -0.0900(3) 0.2799(2) -0.1507(4) 0.0284(10) Uani 1 1 d . . . . .
H13 H -0.0769 0.3022 -0.2124 0.034 Uiso 1 1 calc R U . . .
C14 C 0.1202(3) 0.33550(17) 0.3243(4) 0.0242(9) Uani 1 1 d . . . . .
H14 H 0.1186 0.3356 0.4070 0.029 Uiso 1 1 calc R U . . .
C15 C 0.1531(3) 0.38091(19) 0.2719(4) 0.0314(10) Uani 1 1 d . . . . .
H15 H 0.1768 0.4170 0.3097 0.038 Uiso 1 1 calc R U . . .
C16 C 0.1436(3) 0.36183(18) 0.1538(5) 0.0301(10) Uani 1 1 d . . . . .
H16 H 0.1607 0.3828 0.0940 0.036 Uiso 1 1 calc R U . . .
B1 B 0.0765(3) 0.2712(2) 0.0155(5) 0.0219(10) Uani 1 1 d . . . . .
H1 H 0.0959 0.2905 -0.0494 0.026 Uiso 1 1 calc R U . . .
N1 N 0.1095(2) 0.17623(15) 0.1375(3) 0.0224(7) Uani 1 1 d . . . . .
N2 N 0.1224(2) 0.21109(14) 0.0483(3) 0.0208(7) Uani 1 1 d . . . . .
N3 N -0.0713(2) 0.23248(14) 0.0262(3) 0.0206(7) Uani 1 1 d . . . . .
N4 N -0.0292(2) 0.26342(14) -0.0376(3) 0.0216(7) Uani 1 1 d . . . . .
N5 N 0.0918(2) 0.29235(13) 0.2431(3) 0.0195(7) Uani 1 1 d . . . . .
N6 N 0.1059(2) 0.30833(14) 0.1360(3) 0.0206(7) Uani 1 1 d . . . . .
O1 O 0.07935(18) 0.12203(12) 0.3528(3) 0.0230(6) Uani 1 1 d . . . . .
Tb1 Tb 0.0000 0.20109(2) 0.2500 0.01986(12) Uani 1 2 d S T P . .

loop_
_atom_site_aniso_label
_atom_site_aniso_U_11
_atom_site_aniso_U_22
_atom_site_aniso_U_33
_atom_site_aniso_U_23
_atom_site_aniso_U_13
_atom_site_aniso_U_12
C1 0.034(3) 0.034(2) 0.029(3) 0.003(2) 0.008(2) 0.009(2)
C2 0.025(2) 0.026(2) 0.017(2) 0.0034(17) 0.0115(18) 0.0054(17)
C3 0.034(3) 0.006(2) 0.030(3) 0.000 0.016(3) 0.000
C4 0.025(3) 0.010(2) 0.029(3) 0.000 0.010(3) 0.000
C5 0.045(3) 0.031(2) 0.032(3) 0.002(2) 0.024(2) 0.001(2)
C6 0.042(3) 0.034(2) 0.030(3) 0.012(2) 0.007(2) -0.002(2)
C7 0.048(4) 0.022(3) 0.036(4) 0.000 -0.005(4) 0.000
C8 0.026(2) 0.029(2) 0.036(3) 0.000(2) 0.016(2) 0.0027(18)
C9 0.030(2) 0.032(2) 0.039(3) -0.005(2) 0.018(2) 0.0020(19)
C10 0.020(2) 0.040(2) 0.022(2) -0.007(2) 0.011(2) -0.0059(18)
C11 0.0173(19) 0.028(2) 0.022(2) -0.0028(18) 0.0056(18) 0.0008(16)
C12 0.019(2) 0.039(2) 0.017(2) -0.0007(19) -0.0011(18) 0.0053(18)
C13 0.026(2) 0.037(2) 0.020(2) 0.000(2) 0.005(2) 0.0028(19)
C14 0.021(2) 0.027(2) 0.020(2) -0.0014(18) 0.0012(18) -0.0023(17)
C15 0.031(2) 0.029(2) 0.031(3) -0.001(2) 0.007(2) -0.0104(19)
C16 0.028(2) 0.029(2) 0.034(3) 0.004(2) 0.011(2) -0.0066(18)
B1 0.019(2) 0.029(2) 0.019(3) -0.001(2) 0.009(2) -0.0052(19)
N1 0.0160(16) 0.0275(17) 0.024(2) 0.0038(15) 0.0074(16) 0.0000(14)
N2 0.0133(16) 0.0352(19) 0.0149(19) -0.0015(15) 0.0066(15) -0.0033(14)
N3 0.0158(16) 0.0277(18) 0.0182(19) -0.0013(15) 0.0060(15) -0.0015(13)
N4 0.0187(17) 0.0300(18) 0.0147(19) 0.0004(14) 0.0045(15) -0.0011(14)
N5 0.0176(17) 0.0271(18) 0.0110(18) 0.0017(13) 0.0019(15) -0.0009(13)
N6 0.0160(17) 0.0325(19) 0.0131(19) 0.0008(14) 0.0052(15) -0.0033(14)
O1 0.0206(14) 0.0282(15) 0.0166(16) -0.0006(12) 0.0025(13) 0.0011(12)
Tb1 0.01666(16) 0.02300(17) 0.01866(19) 0.000 0.00494(13) 0.000

loop_
_atom_type_symbol
_atom_type_description
_atom_type_scat_dispersion_real
_atom_type_scat_dispersion_imag
_atom_type_scat_source
C C 0.0033 0.0016 'International Tables Vol C Tables 4.2.6.8 and 6.1.1.4'
H H 0.0000 0.0000 'International Tables Vol C Tables 4.2.6.8 and 6.1.1.4'
B B 0.0013 0.0007 'International Tables Vol C Tables 4.2.6.8 and 6.1.1.4'
N N 0.0061 0.0033 'International Tables Vol C Tables 4.2.6.8 and 6.1.1.4'
O O 0.0106 0.0060 'International Tables Vol C Tables 4.2.6.8 and 6.1.1.4'
Tb Tb -0.1723 4.1537 'International Tables Vol C Tables 4.2.6.8 and 6.1.1.4'

loop_
_geom_angle_atom_site_label_1
_geom_angle_atom_site_label_2
_geom_angle_atom_site_label_3
_geom_angle
_geom_angle_site_symmetry_1
_geom_angle_site_symmetry_3
_geom_angle_publ_flag
C2 C1 H1A 109.5 . . ?
C2 C1 H1B 109.5 . . ?
H1A C1 H1B 109.5 . . ?
C2 C1 H1C 109.5 . . ?
H1A C1 H1C 109.5 . . ?
H1B C1 H1C 109.5 . . ?
O1 C2 C3 124.8(4) . . ?
O1 C2 C1 116.3(4) . . ?
C3 C2 C1 118.9(4) . . ?
C2 C3 C2 121.5(5) 2 . ?
C2 C3 C4 119.3(2) 2 . ?
C2 C3 C4 119.3(2) . . ?
C5 C4 C5 118.3(5) . 2 ?
C5 C4 C3 120.9(3) . . ?
C5 C4 C3 120.9(3) 2 . ?
C4 C5 C6 121.5(4) . . ?
C4 C5 H5 119.3 . . ?
C6 C5 H5 119.3 . . ?
C7 C6 C5 118.9(5) . . ?
C7 C6 H6 120.6 . . ?
C5 C6 H6 120.6 . . ?
C6 C7 C6 121.0(6) 2 . ?
C6 C7 H7 119.5 2 . ?
C6 C7 H7 119.5 . . ?
N1 C8 C9 111.8(4) . . ?
N1 C8 H8 124.1 . . ?
C9 C8 H8 124.1 . . ?
C10 C9 C8 104.6(4) . . ?
C10 C9 H9 127.7 . . ?
C8 C9 H9 127.7 . . ?
N2 C10 C9 108.1(4) . . ?
N2 C10 H10 126.0 . . ?
C9 C10 H10 126.0 . . ?
N3 C11 C12 111.1(4) . . ?
N3 C11 H11 124.5 . . ?
C12 C11 H11 124.5 . . ?
C11 C12 C13 104.4(4) . . ?
C11 C12 H12 127.8 . . ?
C13 C12 H12 127.8 . . ?
N4 C13 C12 108.2(4) . . ?
N4 C13 H13 125.9 . . ?
C12 C13 H13 125.9 . . ?
N5 C14 C15 110.6(4) . . ?
N5 C14 H14 124.7 . . ?
C15 C14 H14 124.7 . . ?
C16 C15 C14 104.6(4) . . ?
C16 C15 H15 127.7 . . ?
C14 C15 H15 127.7 . . ?
N6 C16 C15 109.0(4) . . ?
N6 C16 H16 125.5 . . ?
C15 C16 H16 125.5 . . ?
N6 B1 N2 108.9(4) . . ?
N6 B1 N4 109.9(3) . . ?
N2 B1 N4 109.2(3) . . ?
N6 B1 H1 109.6 . . ?
N2 B1 H1 109.6 . . ?
N4 B1 H1 109.6 . . ?
C8 N1 N2 105.0(3) . . ?
C8 N1 Tb1 131.5(3) . . ?
N2 N1 Tb1 123.3(2) . . ?
C10 N2 N1 110.5(3) . . ?
C10 N2 B1 127.9(4) . . ?
N1 N2 B1 121.6(3) . . ?
C11 N3 N4 106.3(3) . . ?
C11 N3 Tb1 128.0(3) . . ?
N4 N3 Tb1 125.2(2) . . ?
C13 N4 N3 110.1(3) . . ?
C13 N4 B1 128.6(3) . . ?
N3 N4 B1 121.1(3) . . ?
C14 N5 N6 107.2(3) . . ?
C14 N5 Tb1 130.3(3) . . ?
N6 N5 Tb1 121.7(2) . . ?
C16 N6 N5 108.6(3) . . ?
C16 N6 B1 128.0(4) . . ?
N5 N6 B1 123.3(3) . . ?
C2 O1 Tb1 137.7(3) . . ?
O1 Tb1 O1 73.56(14) . 2 ?
O1 Tb1 N3 135.81(10) . . ?
O1 Tb1 N3 75.52(10) 2 . ?
O1 Tb1 N3 75.52(10) . 2 ?
O1 Tb1 N3 135.81(10) 2 2 ?
N3 Tb1 N3 146.10(15) . 2 ?
O1 Tb1 N1 84.68(10) . 2 ?
O1 Tb1 N1 74.55(10) 2 2 ?
N3 Tb1 N1 116.25(10) . 2 ?
N3 Tb1 N1 71.84(10) 2 2 ?
O1 Tb1 N1 74.55(10) . . ?
O1 Tb1 N1 84.68(10) 2 . ?
N3 Tb1 N1 71.84(10) . . ?
N3 Tb1 N1 116.25(10) 2 . ?
N1 Tb1 N1 154.09(15) 2 . ?
O1 Tb1 N5 148.13(10) . 2 ?
O1 Tb1 N5 117.57(10) 2 2 ?
N3 Tb1 N5 75.16(11) . 2 ?
N3 Tb1 N5 77.21(11) 2 2 ?
N1 Tb1 N5 71.32(11) 2 2 ?
N1 Tb1 N5 133.44(11) . 2 ?
O1 Tb1 N5 117.57(10) . . ?
O1 Tb1 N5 148.13(10) 2 . ?
N3 Tb1 N5 77.21(11) . . ?
N3 Tb1 N5 75.16(11) 2 . ?
N1 Tb1 N5 133.44(11) 2 . ?
N1 Tb1 N5 71.32(11) . . ?
N5 Tb1 N5 70.01(15) 2 . ?

loop_
_geom_bond_atom_site_label_1
_geom_bond_atom_site_label_2
_geom_bond_distance
_geom_bond_site_symmetry_2
_geom_bond_publ_flag
C1 C2 1.509(6) . ?
C1 H1A 0.9800 . ?
C1 H1B 0.9800 . ?
C1 H1C 0.9800 . ?
C2 O1 1.257(5) . ?
C2 C3 1.424(5) . ?
C3 C2 1.424(5) 2 ?
C3 C4 1.505(7) . ?
C4 C5 1.385(5) . ?
C4 C5 1.385(5) 2 ?
C5 C6 1.386(6) . ?
C5 H5 0.9500 . ?
C6 C7 1.383(6) . ?
C6 H6 0.9500 . ?
C7 C6 1.383(6) 2 ?
C7 H7 0.9500 . ?
C8 N1 1.328(5) . ?
C8 C9 1.381(6) . ?
C8 H8 0.9500 . ?
C9 C10 1.374(6) . ?
C9 H9 0.9500 . ?
C10 N2 1.338(5) . ?
C10 H10 0.9500 . ?
C11 N3 1.342(5) . ?
C11 C12 1.383(6) . ?
C11 H11 0.9500 . ?
C12 C13 1.391(6) . ?
C12 H12 0.9500 . ?
C13 N4 1.348(6) . ?
C13 H13 0.9500 . ?
C14 N5 1.321(5) . ?
C14 C15 1.395(6) . ?
C14 H14 0.9500 . ?
C15 C16 1.368(7) . ?
C15 H15 0.9500 . ?
C16 N6 1.352(5) . ?
C16 H16 0.9500 . ?
B1 N6 1.537(6) . ?
B1 N2 1.545(6) . ?
B1 N4 1.559(5) . ?
B1 H1 1.0000 . ?
N1 N2 1.367(5) . ?
N1 Tb1 2.559(3) . ?
N3 N4 1.352(4) . ?
N3 Tb1 2.485(3) . ?
N5 N6 1.366(5) . ?
N5 Tb1 2.571(3) . ?
O1 Tb1 2.278(3) . ?
Tb1 O1 2.278(3) 2 ?
Tb1 N3 2.485(3) 2 ?
Tb1 N1 2.559(3) 2 ?
Tb1 N5 2.571(3) 2 ?

loop_
_geom_torsion_atom_site_label_1
_geom_torsion_atom_site_label_2
_geom_torsion_atom_site_label_3
_geom_torsion_atom_site_label_4
_geom_torsion
_geom_torsion_site_symmetry_1
_geom_torsion_site_symmetry_2
_geom_torsion_site_symmetry_3
_geom_torsion_site_symmetry_4
_geom_torsion_publ_flag
O1 C2 C3 C2 0.6(3) . . . 2 ?
C1 C2 C3 C2 -176.8(4) . . . 2 ?
O1 C2 C3 C4 -179.4(3) . . . . ?
C1 C2 C3 C4 3.2(4) . . . . ?
C2 C3 C4 C5 -93.6(3) 2 . . . ?
C2 C3 C4 C5 86.4(3) . . . . ?
C2 C3 C4 C5 86.4(3) 2 . . 2 ?
C2 C3 C4 C5 -93.6(3) . . . 2 ?
C5 C4 C5 C6 0.6(4) 2 . . . ?
C3 C4 C5 C6 -179.4(4) . . . . ?
C4 C5 C6 C7 -1.1(7) . . . . ?
C5 C6 C7 C6 0.5(3) . . . 2 ?
N1 C8 C9 C10 -0.4(5) . . . . ?
C8 C9 C10 N2 -0.5(5) . . . . ?
N3 C11 C12 C13 0.5(5) . . . . ?
C11 C12 C13 N4 -0.2(5) . . . . ?
N5 C14 C15 C16 -0.8(5) . . . . ?
C14 C15 C16 N6 0.8(5) . . . . ?
C9 C8 N1 N2 1.1(5) . . . . ?
C9 C8 N1 Tb1 175.9(3) . . . . ?
C9 C10 N2 N1 1.2(5) . . . . ?
C9 C10 N2 B1 179.6(4) . . . . ?
C8 N1 N2 C10 -1.4(5) . . . . ?
Tb1 N1 N2 C10 -176.7(3) . . . . ?
C8 N1 N2 B1 -179.9(4) . . . . ?
Tb1 N1 N2 B1 4.8(5) . . . . ?
N6 B1 N2 C10 -120.1(4) . . . . ?
N4 B1 N2 C10 119.9(4) . . . . ?
N6 B1 N2 N1 58.2(4) . . . . ?
N4 B1 N2 N1 -61.9(5) . . . . ?
C12 C11 N3 N4 -0.6(5) . . . . ?
C12 C11 N3 Tb1 171.2(3) . . . . ?
C12 C13 N4 N3 -0.2(5) . . . . ?
C12 C13 N4 B1 174.1(4) . . . . ?
C11 N3 N4 C13 0.5(4) . . . . ?
Tb1 N3 N4 C13 -171.6(3) . . . . ?
C11 N3 N4 B1 -174.3(3) . . . . ?
Tb1 N3 N4 B1 13.6(5) . . . . ?
N6 B1 N4 C13 119.1(4) . . . . ?
N2 B1 N4 C13 -121.5(4) . . . . ?
N6 B1 N4 N3 -67.1(5) . . . . ?
N2 B1 N4 N3 52.3(5) . . . . ?
C15 C14 N5 N6 0.4(5) . . . . ?
C15 C14 N5 Tb1 -169.1(3) . . . . ?
C15 C16 N6 N5 -0.6(5) . . . . ?
C15 C16 N6 B1 175.6(4) . . . . ?
C14 N5 N6 C16 0.1(4) . . . . ?
Tb1 N5 N6 C16 170.8(3) . . . . ?
C14 N5 N6 B1 -176.3(4) . . . . ?
Tb1 N5 N6 B1 -5.6(5) . . . . ?
N2 B1 N6 C16 126.5(4) . . . . ?
N4 B1 N6 C16 -113.9(4) . . . . ?
N2 B1 N6 N5 -57.8(5) . . . . ?
N4 B1 N6 N5 61.8(5) . . . . ?
C3 C2 O1 Tb1 -1.3(6) . . . . ?
C1 C2 O1 Tb1 176.1(3) . . . . ?
